data_4133782
loop_
_publ_author_name
'Lv, Ze-Jie'
'Huang, Zhe'
'Shen, Jinghang'
'Zhang, Wen-Xiong'
'Xi, Zhenfeng'

_publ_section_title
;
 Well-Defined Scandacyclopropenes: Synthesis, Structure, and Reactivity.
;
_journal_issue 51
_journal_name_full 'Journal of the American Chemical Society'
_journal_page_first 20547
_journal_page_last 20555
_journal_paper_doi 10.1021/jacs.9b11631
_journal_volume 141
_journal_year 2019
_chemical_formula_moiety '2(C39 H56 K N2 O Sc), C4 H8 O'
_chemical_formula_sum 'C82 H120 K2 N4 O3 Sc2'
_chemical_formula_weight 1377.93
_space_group_crystal_system orthorhombic
_space_group_IT_number 39
_space_group_name_Hall 'A 2 -2b'
_space_group_name_H-M_alt 'A e m 2'
_atom_sites_solution_hydrogens geom
_audit_creation_date 2019-10-27
_audit_creation_method
;
Olex2 1.2
(compiled 2018.05.29 svn.r3508 for OlexSys, GUI svn.r5506)
;
_cell_angle_alpha 90
_cell_angle_beta 90
_cell_angle_gamma 90
_cell_formula_units_Z 4
_cell_length_a 10.13686(18)
_cell_length_b 27.9904(5)
_cell_length_c 29.4130(7)
_cell_measurement_reflns_used 26225
_cell_measurement_temperature 179.99(10)
_cell_measurement_theta_max 28.6150
_cell_measurement_theta_min 3.5430
_cell_volume 8345.5(3)
_computing_cell_refinement 'CrysAlisPro 1.171.39.46 (Rigaku OD, 2018)'
_computing_data_collection 'CrysAlisPro 1.171.39.46 (Rigaku OD, 2018)'
_computing_data_reduction 'CrysAlisPro 1.171.39.46 (Rigaku OD, 2018)'
_computing_molecular_graphics 'Olex2 (Dolomanov et al., 2009)'
_computing_publication_material 'Olex2 (Dolomanov et al., 2009)'
_computing_structure_refinement 'ShelXL (Sheldrick, 2015)'
_computing_structure_solution 'ShelXS (Sheldrick, 2008)'
_diffrn_ambient_environment N~2~
_diffrn_ambient_temperature 179.99(10)
_diffrn_detector 'CCD plate'
_diffrn_measured_fraction_theta_full 0.972
_diffrn_measured_fraction_theta_max 0.974
_diffrn_measurement_details
;
List of Runs (angles in degrees, time in seconds):

  # Type    Start    End  Width  t~exp~   \w     \q     \k     \f   Frames
--------------------------------------------------------------------------
  1  \w      3.00  29.00   0.50   30.00    --   -9.50 -77.00-150.00   52
  2  \w    -46.00 -14.00   0.50   30.00    --   -9.50 -77.00-150.00   64
  3  \w    -32.00  20.00   0.50   30.00    --   -9.50 -82.00   0.00  104
  4  \w    -45.00 -10.00   0.50   30.00    --   -9.50 -38.00-180.00   70
  5  \w    -94.00 -53.00   0.50   30.00    --   -9.50 -57.00  30.00   82
  6  \w    -19.00  10.00   0.50   30.00    --   -9.50 -57.00  30.00   58
  7  \w    -28.00  13.00   0.50   30.00    --   -9.50 -82.00 120.00   82
  8  \w     -9.00  43.00   0.50   30.00    --    9.60 -82.00-180.00  104
  9  \w    -80.00  40.00   0.50   30.00    --    9.60 -57.00 -30.00  240
 10  \w    -34.00  50.00   0.50   30.00    --    9.60 -82.00 -60.00  168
 11  \w    -14.00  52.00   0.50   30.00    --    9.60 -82.00  60.00  132
;
_diffrn_measurement_device 'four-circle diffractometer'
_diffrn_measurement_device_type 'XtaLAB AFC12 (RINC): Kappa single'
_diffrn_measurement_method '\w scans'
_diffrn_orient_matrix_type 'CrysAlisPro convention (1999,Acta A55,543-557)'
_diffrn_orient_matrix_UB_11 -0.0389829000
_diffrn_orient_matrix_UB_12 0.0184584000
_diffrn_orient_matrix_UB_13 0.0095895000
_diffrn_orient_matrix_UB_21 -0.0285705000
_diffrn_orient_matrix_UB_22 0.0044781000
_diffrn_orient_matrix_UB_23 -0.0216023000
_diffrn_orient_matrix_UB_31 -0.0505818000
_diffrn_orient_matrix_UB_32 -0.0167732000
_diffrn_orient_matrix_UB_33 0.0048148000
_diffrn_radiation_monochromator mirror
_diffrn_radiation_probe x-ray
_diffrn_radiation_type MoK\a
_diffrn_radiation_wavelength 0.71073
_diffrn_reflns_av_R_equivalents 0.0685
_diffrn_reflns_av_unetI/netI 0.0408
_diffrn_reflns_Laue_measured_fraction_full 0.972
_diffrn_reflns_Laue_measured_fraction_max 0.974
_diffrn_reflns_limit_h_max 12
_diffrn_reflns_limit_h_min -12
_diffrn_reflns_limit_k_max 34
_diffrn_reflns_limit_k_min -34
_diffrn_reflns_limit_l_max 36
_diffrn_reflns_limit_l_min -36
_diffrn_reflns_number 58477
_diffrn_reflns_point_group_measured_fraction_full 0.975
_diffrn_reflns_point_group_measured_fraction_max 0.977
_diffrn_reflns_theta_full 25.242
_diffrn_reflns_theta_max 26.021
_diffrn_reflns_theta_min 3.423
_diffrn_source 'Rotating-anode X-ray tube'
_diffrn_source_type 'Rigaku (Mo) X-ray Source'
_exptl_absorpt_coefficient_mu 0.307
_exptl_absorpt_correction_T_max 1.00000
_exptl_absorpt_correction_T_min 0.74336
_exptl_absorpt_correction_type multi-scan
_exptl_absorpt_process_details
;
CrysAlisPro 1.171.39.46 (Rigaku Oxford Diffraction, 2018)
Empirical absorption correction using spherical harmonics,
 implemented in SCALE3 ABSPACK scaling algorithm.
;
_exptl_crystal_colour 'clear light yellow'
_exptl_crystal_colour_lustre clear
_exptl_crystal_colour_modifier light
_exptl_crystal_colour_primary yellow
_exptl_crystal_density_diffrn 1.097
_exptl_crystal_description block
_exptl_crystal_F_000 2976
_exptl_crystal_size_max 0.1
_exptl_crystal_size_mid 0.1
_exptl_crystal_size_min 0.1
_refine_diff_density_max 0.553
_refine_diff_density_min -2.905
_refine_diff_density_rms 0.125
_refine_ls_abs_structure_details
;
 Refined as an inversion twin.
;
_refine_ls_abs_structure_Flack 0.51(6)
_refine_ls_extinction_method none
_refine_ls_goodness_of_fit_ref 1.185
_refine_ls_hydrogen_treatment constr
_refine_ls_matrix_type full
_refine_ls_number_parameters 624
_refine_ls_number_reflns 8115
_refine_ls_number_restraints 220
_refine_ls_restrained_S_all 1.191
_refine_ls_R_factor_all 0.1094
_refine_ls_R_factor_gt 0.1040
_refine_ls_shift/su_max 0.002
_refine_ls_shift/su_mean 0.000
_refine_ls_structure_factor_coef Fsqd
_refine_ls_weighting_details 'w=1/[\s^2^(Fo^2^)+(0.2000P)^2^] where P=(Fo^2^+2Fc^2^)/3'
_refine_ls_weighting_scheme calc
_refine_ls_wR_factor_gt 0.2451
_refine_ls_wR_factor_ref 0.2549
_reflns_Friedel_coverage 0.962
_reflns_Friedel_fraction_full 0.978
_reflns_Friedel_fraction_max 0.980
_reflns_number_gt 7420
_reflns_number_total 8115
_reflns_threshold_expression 'I > 2\s(I)'
_cod_data_source_file ja9b11631_si_002.cif
_cod_data_source_block 2a_THF
_cod_depositor_comments 'Adding full bibliography for 4133782--4133791.cif.'
_cod_original_sg_symbol_Hall 'A 2 -2c'
_cod_database_code 4133782
_shelx_shelxl_version_number 2017/1
_chemical_oxdiff_formula 'Sc N C H'
_shelx_space_group_comment
;
The symmetry employed for this shelxl refinement is uniquely defined
by the following loop, which should always be used as a source of
symmetry information in preference to the above space-group names.
They are only intended as comments.
;
_shelx_estimated_absorpt_t_max 0.970
_shelx_estimated_absorpt_t_min 0.970
_reflns_odcompleteness_completeness 99.66
_reflns_odcompleteness_iscentric 1
_reflns_odcompleteness_theta 27.42
_olex2_refinement_description
;
1. Twinned data refinement
 Scales: 0.49(6)
 0.51(6)
2. Fixed Uiso
 At 1.2 times of:
  All C(H) groups, All C(H,H) groups
 At 1.5 times of:
  All C(H,H,H) groups
3. Restrained distances
 O3-C65 = O3-C65_$1 = C65_$1-C66_$1 = C66_$1-C66 = C65-C66
 1.48 with sigma of 0.02
 C44-C43 = C45-C44 = C45-C46 = C47-C46
 1.54 with sigma of 0.02
 C63-C64 = C62-C63 = C62-C61 = O2-C64 = O2-C61
 1.48 with sigma of 0.02
 O3-C66_$1
 2.5 with sigma of 0.02
 C65_$1-C66
 2.5 with sigma of 0.02
 C66_$1-C65
 2.5 with sigma of 0.02
 C66-O3
 2.5 with sigma of 0.02
 C65-C65_$1
 2.5 with sigma of 0.02
 C43-C45
 2.5 with sigma of 0.02
 C44-C46
 2.5 with sigma of 0.02
 C45-C47
 2.5 with sigma of 0.02
 O2-C62
 2.5 with sigma of 0.02
 C61-C63
 2.5 with sigma of 0.02
 C62-C64
 2.5 with sigma of 0.02
 C63-O2
 2.5 with sigma of 0.02
 C64-C61
 2.5 with sigma of 0.02
4. Uiso/Uaniso restraints and constraints
C22 \\sim C23 \\sim C24 \\sim C25: within 3A with sigma of 0.02 and sigma for
terminal atoms of 0.04
C28 \\sim C33 \\sim C32 \\sim C31 \\sim C30 \\sim C29: within 3A with sigma of
0.02 and sigma for terminal atoms of 0.04
C43 \\sim C44 \\sim C45 \\sim C46 \\sim C47: within 3A with sigma of 0.02 and
sigma for terminal atoms of 0.04
C48 \\sim C49 \\sim C50: within 3A with sigma of 0.02 and sigma for terminal
atoms of 0.04
Uanis(C50) \\sim Ueq: with sigma of 0.003 and sigma for terminal atoms of 0.006
5. Others
 Fixed Sof: H14A(0.5) H14B(0.5) H12A(0.5) H12B(0.5) H13A(0.5) H13B(0.5)
 H15B(0.5) H15C(0.5) H21A(0.5) H21B(0.5) H21C(0.5) O1(0.5) C22(0.5) H22A(0.5)
 H22B(0.5) C23(0.5) H23A(0.5) H23B(0.5) C24(0.5) H24A(0.5) H24B(0.5) C25(0.5)
 H25A(0.5) H25B(0.5) K2(0.5) Sc1(0.5) C54(0.5) C53(0.5) C52(0.5) C51(0.5)
 C55(0.5) C60(0.5) H60A(0.5) H60B(0.5) H60C(0.5) C58(0.5) H58A(0.5) H58B(0.5)
 H58C(0.5) C57(0.5) H57A(0.5) H57B(0.5) H57C(0.5) C59(0.5) H59A(0.5) H59B(0.5)
 H59C(0.5) C56(0.5) H56A(0.5) H56B(0.5) H56C(0.5) C62(0.5) H62A(0.5) H62B(0.5)
 C34(0.5) C39(0.5) H39(0.5) C38(0.5) H38(0.5) C37(0.5) H37(0.5) C36(0.5)
 H36(0.5) C35(0.5) H35(0.5) C63(0.5) H63A(0.5) H63B(0.5) O2(0.5) C28(0.5)
 C29(0.5) H29(0.5) C30(0.5) H30(0.5) C31(0.5) H31(0.5) C32(0.5) H32(0.5)
 C33(0.5) H33(0.5) C64(0.5) H64A(0.5) H64B(0.5) C61(0.5) H61A(0.5) H61B(0.5)
 C50(0.5) H50A(0.5) H50B(0.5) H50C(0.5) C47(0.5) H47A(0.5) H47B(0.5) H47C(0.5)
 C27(0.5) N3(0.5) C40(0.5) H40(0.5) N2(0.5) C48(0.5) H48(0.5) C26(0.5) C49(0.5)
 H49A(0.5) H49B(0.5) H49C(0.5) C42(0.5) H42A(0.5) H42B(0.5) H42C(0.5) C44(0.5)
 H44A(0.5) H44B(0.5) C45(0.5) H45A(0.5) H45B(0.5) C43(0.5) C41(0.5) H41A(0.5)
 H41B(0.5) H41C(0.5) C46(0.5) H46A(0.5) H46B(0.5)
6.a Ternary CH refined with riding coordinates:
 C8(H8), C40(H40), C48(H48)
6.b Secondary CH2 refined with riding coordinates:
 C14(H14A,H14B), C12(H12A,H12B), C13(H13A,H13B), C22(H22A,H22B), C23(H23A,
 H23B), C24(H24A,H24B), C25(H25A,H25B), C62(H62A,H62B), C63(H63A,H63B),
 C64(H64A,H64B), C61(H61A,H61B), C44(H44A,H44B), C45(H45A,H45B), C66(H66A,H66B),
  C65(H65A,H65B), C46(H46A,H46B)
6.c Me refined with riding coordinates:
 C15(H15A,H15B,H15C), C21(H21A,H21B,H21C)
6.d Aromatic/amide H refined with riding coordinates:
 C3(H3), C7(H7), C4(H4), C5(H5), C6(H6), C39(H39), C38(H38), C37(H37),
 C36(H36), C35(H35), C29(H29), C30(H30), C31(H31), C32(H32), C33(H33)
6.e Fitted pentagon refined as free rotating group:
 C54(C53,C52,C51,C55)
6.f Fitted hexagon refined as free rotating group:
 C34(C39,C38,C37,C36,C35), C28(C29,C30,C31,C32,C33)
6.g Idealised Me refined as rotating group:
 C20(H20A,H20B,H20C), C10(H10A,H10B,H10C), C9(H9A,H9B,H9C), C19(H19A,H19B,
 H19C), C60(H60A,H60B,H60C), C58(H58A,H58B,H58C), C57(H57A,H57B,H57C), C59(H59A,
 H59B,H59C), C56(H56A,H56B,H56C), C50(H50A,H50B,H50C), C47(H47A,H47B,H47C),
 C49(H49A,H49B,H49C), C42(H42A,H42B,H42C), C41(H41A,H41B,H41C)
;
_olex2_submission_special_instructions 'No special instructions were received'
_oxdiff_exptl_absorpt_empirical_details
;
Empirical correction (ABSPACK) includes:
- Absorption correction using spherical harmonics
- Frame scaling
;
_oxdiff_exptl_absorpt_empirical_full_max 1.461
_oxdiff_exptl_absorpt_empirical_full_min 0.528

loop_
_space_group_symop_operation_xyz
'x, y, z'
'-x, -y, z'
'-x, y, z+1/2'
'x, -y, z+1/2'
'x, y+1/2, z+1/2'
'-x, -y+1/2, z+1/2'
'-x, y+1/2, z+1'
'x, -y+1/2, z+1'

loop_
_atom_site_label
_atom_site_type_symbol
_atom_site_fract_x
_atom_site_fract_y
_atom_site_fract_z
_atom_site_U_iso_or_equiv
_atom_site_adp_type
_atom_site_occupancy
_atom_site_site_symmetry_order
_atom_site_calc_flag
_atom_site_refinement_flags_posn
_atom_site_refinement_flags_adp
_atom_site_refinement_flags_occupancy
_atom_site_disorder_assembly
_atom_site_disorder_group
Sc2 Sc -0.46073(11) 0.250000 0.53220(4) 0.0190(3) Uani 1 2 d S T P A .
K1 K -0.90617(16) 0.250000 0.45081(6) 0.0323(4) Uani 1 2 d S T P A .
C11 C -0.4023(6) 0.250000 0.6181(2) 0.0233(14) Uani 1 2 d S T P . .
C18 C -0.6014(7) 0.250000 0.4597(3) 0.0314(17) Uani 1 2 d S T P A .
N1 N -0.4378(5) 0.28958(18) 0.59701(17) 0.0306(10) Uani 1 1 d . . . . .
C3 C -0.1799(5) 0.3145(2) 0.4289(2) 0.0372(13) Uani 1 1 d . . . . .
H3 H -0.244053 0.301096 0.409184 0.045 Uiso 1 1 calc R . . . .
C8 C -0.4017(6) 0.3365(2) 0.6142(2) 0.0389(14) Uani 1 1 d . . . . .
H8 H -0.311995 0.334229 0.628160 0.047 Uiso 1 1 calc R . . . .
C2 C -0.1861(5) 0.30443(17) 0.47595(18) 0.0257(10) Uani 1 1 d . . . . .
C7 C -0.0898(6) 0.3264(2) 0.5026(2) 0.0352(13) Uani 1 1 d . . . . .
H7 H -0.090448 0.321294 0.534570 0.042 Uiso 1 1 calc R . . . .
C17 C -0.6372(5) 0.29118(19) 0.48515(19) 0.0283(11) Uani 1 1 d . . . . .
C4 C -0.0826(6) 0.3434(3) 0.4111(3) 0.0470(17) Uani 1 1 d . . . . .
H4 H -0.082132 0.349436 0.379344 0.056 Uiso 1 1 calc R . . . .
C1 C -0.2867(5) 0.27389(18) 0.49559(17) 0.0226(10) Uani 1 1 d . . . . .
C20 C -0.6183(7) 0.3418(3) 0.4697(3) 0.0474(17) Uani 1 1 d . . . . .
H20A H -0.525871 0.346717 0.461156 0.071 Uiso 1 1 calc GR . . . .
H20B H -0.641470 0.363604 0.494545 0.071 Uiso 1 1 calc GR . . . .
H20C H -0.675131 0.348089 0.443479 0.071 Uiso 1 1 calc GR . . . .
C5 C 0.0136(7) 0.3639(2) 0.4376(3) 0.0498(19) Uani 1 1 d . . . . .
H5 H 0.081245 0.382842 0.424479 0.060 Uiso 1 1 calc R . . . .
C6 C 0.0092(7) 0.3562(2) 0.4835(3) 0.0500(19) Uani 1 1 d . . . . .
H6 H 0.072747 0.370792 0.502727 0.060 Uiso 1 1 calc R . . . .
C14 C -0.0656(11) 0.250000 0.6847(3) 0.044(2) Uani 1 2 d S T P . .
H14A H -0.081093 0.278645 0.703715 0.053 Uiso 0.5 1 calc R . . . .
H14B H -0.081093 0.221355 0.703715 0.053 Uiso 0.5 1 calc R . . . .
C10 C -0.3942(8) 0.3714(2) 0.5738(3) 0.0494(17) Uani 1 1 d . . . . .
H10A H -0.483155 0.377174 0.561999 0.074 Uiso 1 1 calc GR . . . .
H10B H -0.339103 0.357590 0.549820 0.074 Uiso 1 1 calc GR . . . .
H10C H -0.355593 0.401673 0.583999 0.074 Uiso 1 1 calc GR . . . .
C12 C -0.3085(8) 0.250000 0.6589(3) 0.0308(16) Uani 1 2 d S T P . .
H12A H -0.325568 0.221388 0.677778 0.037 Uiso 0.5 1 calc R . . . .
H12B H -0.325568 0.278612 0.677778 0.037 Uiso 0.5 1 calc R . . . .
C13 C -0.1635(8) 0.250000 0.6436(3) 0.0329(17) Uani 1 2 d S T P . .
H13A H -0.146833 0.278590 0.624595 0.039 Uiso 0.5 1 calc R . . . .
H13B H -0.146833 0.221410 0.624595 0.039 Uiso 0.5 1 calc R . . . .
C9 C -0.4963(10) 0.3543(3) 0.6498(3) 0.060(2) Uani 1 1 d . . . . .
H9A H -0.494074 0.332940 0.676124 0.090 Uiso 1 1 calc GR . . . .
H9B H -0.585741 0.355088 0.637162 0.090 Uiso 1 1 calc GR . . . .
H9C H -0.470603 0.386611 0.659205 0.090 Uiso 1 1 calc GR . . . .
C15 C 0.0744(13) 0.250000 0.6677(4) 0.070(4) Uani 1 2 d S T P . .
H15A H 0.135021 0.250000 0.693685 0.105 Uiso 1 2 calc RS T P . .
H15B H 0.089667 0.221413 0.649233 0.105 Uiso 0.5 1 calc R . . . .
H15C H 0.089668 0.278587 0.649233 0.105 Uiso 0.5 1 calc R . . . .
C16 C -0.6989(5) 0.27540(17) 0.52581(17) 0.0241(11) Uani 1 1 d . . . . .
C19 C -0.7572(6) 0.3059(2) 0.5634(2) 0.0375(14) Uani 1 1 d . . . . .
H19A H -0.711103 0.299218 0.591993 0.056 Uiso 1 1 calc GR . . . .
H19B H -0.851067 0.298402 0.566835 0.056 Uiso 1 1 calc GR . . . .
H19C H -0.746930 0.339733 0.555642 0.056 Uiso 1 1 calc GR . . . .
C21 C -0.5359(8) 0.250000 0.4145(4) 0.053(3) Uani 1 2 d S T P . .
H21A H -0.522234 0.216992 0.404417 0.079 Uiso 0.5 1 calc R . . A .
H21B H -0.591662 0.266778 0.392452 0.079 Uiso 0.5 1 calc R . . . .
H21C H -0.450466 0.266230 0.416786 0.079 Uiso 0.5 1 calc R . . . .
O1 O -0.8558(13) 0.2371(3) 0.3613(4) 0.057(3) Uani 0.5 1 d . . . A -1
C22 C -0.837(3) 0.2783(10) 0.3371(10) 0.085(6) Uani 0.5 1 d . U . A -1
H22A H -0.799018 0.303734 0.356349 0.102 Uiso 0.5 1 calc R . . A -1
H22B H -0.921307 0.289771 0.323853 0.102 Uiso 0.5 1 calc R . . A -1
C23 C -0.735(2) 0.2617(6) 0.2978(6) 0.066(6) Uani 0.5 1 d . U . A -1
H23A H -0.760984 0.275094 0.267914 0.079 Uiso 0.5 1 calc R . . A -1
H23B H -0.644291 0.272470 0.304985 0.079 Uiso 0.5 1 calc R . . A -1
C24 C -0.743(3) 0.2095(9) 0.2973(7) 0.079(6) Uani 0.5 1 d . U . A -1
H24A H -0.653913 0.195475 0.301374 0.095 Uiso 0.5 1 calc R . . A -1
H24B H -0.779337 0.198236 0.268034 0.095 Uiso 0.5 1 calc R . . A -1
C25 C -0.834(3) 0.1947(8) 0.3371(8) 0.082(5) Uani 0.5 1 d . U . A -1
H25A H -0.918479 0.181554 0.325540 0.099 Uiso 0.5 1 calc R . . A -1
H25B H -0.791179 0.170443 0.356574 0.099 Uiso 0.5 1 calc R . . A -1
K2 K 0.4065(3) 0.50036(12) 0.32202(11) 0.0466(7) Uani 0.5 1 d . . . B -1
Sc1 Sc -0.0395(2) 0.49393(11) 0.24089(9) 0.0437(7) Uani 0.5 1 d . . . B -1
C54 C 0.0999(10) 0.4942(4) 0.3114(3) 0.049(3) Uani 0.5 1 d . . . B -1
C53 C 0.1399(11) 0.4535(3) 0.2861(3) 0.045(3) Uani 0.5 1 d G . . B -1
C52 C 0.2008(10) 0.4697(4) 0.2455(3) 0.055(4) Uani 0.5 1 d G . . B -1
C51 C 0.1985(10) 0.5204(4) 0.2456(3) 0.060(4) Uani 0.5 1 d G . . B -1
C55 C 0.1361(12) 0.5355(3) 0.2864(4) 0.053(4) Uani 0.5 1 d G . . B -1
C60 C 0.114(2) 0.5863(8) 0.3026(8) 0.079(6) Uani 0.5 1 d . . . B -1
H60A H 0.161704 0.591526 0.331049 0.118 Uiso 0.5 1 calc GR . . B -1
H60B H 0.019209 0.591494 0.307626 0.118 Uiso 0.5 1 calc GR . . B -1
H60C H 0.145620 0.608721 0.279456 0.118 Uiso 0.5 1 calc GR . . B -1
C58 C 0.112(2) 0.4021(9) 0.3023(8) 0.091(8) Uani 0.5 1 d . . . B -1
H58A H 0.018902 0.394360 0.297077 0.137 Uiso 0.5 1 calc GR . . B -1
H58B H 0.131626 0.399511 0.334854 0.137 Uiso 0.5 1 calc GR . . B -1
H58C H 0.167642 0.379680 0.285355 0.137 Uiso 0.5 1 calc GR . . B -1
C57 C 0.2504(15) 0.4393(8) 0.2099(6) 0.062(5) Uani 0.5 1 d . . . B -1
H57A H 0.314165 0.457071 0.191437 0.093 Uiso 0.5 1 calc GR . . B -1
H57B H 0.177079 0.428726 0.190654 0.093 Uiso 0.5 1 calc GR . . B -1
H57C H 0.293733 0.411394 0.223395 0.093 Uiso 0.5 1 calc GR . . B -1
C59 C 0.0367(16) 0.4926(18) 0.3595(5) 0.107(13) Uani 0.5 1 d . . . B -1
H59A H 0.103758 0.483439 0.381911 0.160 Uiso 0.5 1 calc GR . . B -1
H59B H -0.034982 0.469067 0.359843 0.160 Uiso 0.5 1 calc GR . . B -1
H59C H 0.001491 0.524156 0.367190 0.160 Uiso 0.5 1 calc GR . . B -1
C56 C 0.2545(14) 0.5517(6) 0.2108(5) 0.053(4) Uani 0.5 1 d . . . B -1
H56A H 0.213774 0.583399 0.213009 0.079 Uiso 0.5 1 calc GR . . B -1
H56B H 0.237246 0.538212 0.180669 0.079 Uiso 0.5 1 calc GR . . B -1
H56C H 0.349876 0.554544 0.215484 0.079 Uiso 0.5 1 calc GR . . B -1
C62 C 0.234(2) 0.5361(5) 0.4758(5) 0.069(5) Uani 0.5 1 d D . . B -1
H62A H 0.141245 0.547109 0.473182 0.083 Uiso 0.5 1 calc R . . B -1
H62B H 0.271392 0.548831 0.504432 0.083 Uiso 0.5 1 calc R . . B -1
C34 C -0.3185(9) 0.4406(3) 0.2981(3) 0.047(3) Uani 0.5 1 d . . . B -1
C39 C -0.4147(10) 0.4206(4) 0.2704(3) 0.054(4) Uani 0.5 1 d G . . B -1
H39 H -0.414168 0.426742 0.238589 0.065 Uiso 0.5 1 calc R . . B -1
C38 C -0.5118(8) 0.3916(4) 0.2891(4) 0.049(7) Uani 0.5 1 d G . . B -1
H38 H -0.577608 0.377889 0.270135 0.059 Uiso 0.5 1 calc R . . B -1
C37 C -0.5126(9) 0.3826(4) 0.3356(4) 0.050(5) Uani 0.5 1 d G . . B -1
H37 H -0.578979 0.362748 0.348374 0.060 Uiso 0.5 1 calc R . . B -1
C36 C -0.4164(10) 0.4026(4) 0.3633(3) 0.053(3) Uani 0.5 1 d G . . B -1
H36 H -0.416912 0.396459 0.395067 0.063 Uiso 0.5 1 calc R . . B -1
C35 C -0.3193(9) 0.4316(3) 0.3446(3) 0.049(3) Uani 0.5 1 d G . . B -1
H35 H -0.253471 0.445311 0.363522 0.058 Uiso 0.5 1 calc R . . B -1
C63 C 0.241(2) 0.4779(4) 0.4754(5) 0.069(5) Uani 0.5 1 d D . . B -1
H63A H 0.271984 0.465461 0.504967 0.082 Uiso 0.5 1 calc R . . B -1
H63B H 0.152886 0.463952 0.468711 0.082 Uiso 0.5 1 calc R . . B -1
O2 O 0.3505(10) 0.5091(3) 0.4091(3) 0.049(2) Uani 0.5 1 d D . . B -1
C28 C -0.3093(8) 0.5533(3) 0.2964(3) 0.051(3) Uani 0.5 1 d . U . B -1
C29 C -0.3990(10) 0.5756(4) 0.2676(3) 0.049(3) Uani 0.5 1 d G U . B -1
H29 H -0.393172 0.571103 0.235693 0.058 Uiso 0.5 1 calc R . . B -1
C30 C -0.4973(11) 0.6046(5) 0.2857(4) 0.053(6) Uani 0.5 1 d G U . B -1
H30 H -0.558643 0.619906 0.266026 0.064 Uiso 0.5 1 calc R . . B -1
C31 C -0.5059(12) 0.6113(5) 0.3324(4) 0.066(5) Uani 0.5 1 d G U . B -1
H31 H -0.573068 0.631091 0.344710 0.080 Uiso 0.5 1 calc R . . B -1
C32 C -0.4162(12) 0.5889(4) 0.3611(3) 0.061(4) Uani 0.5 1 d G U . B -1
H32 H -0.422023 0.593474 0.393062 0.073 Uiso 0.5 1 calc R . . B -1
C33 C -0.3179(9) 0.5599(4) 0.3431(3) 0.053(3) Uani 0.5 1 d G U . B -1
H33 H -0.256551 0.544670 0.362729 0.064 Uiso 0.5 1 calc R . . B -1
C64 C 0.3343(17) 0.4668(5) 0.4392(5) 0.058(4) Uani 0.5 1 d D . . B -1
H64A H 0.301881 0.439330 0.421260 0.069 Uiso 0.5 1 calc R . . B -1
H64B H 0.420531 0.458069 0.452618 0.069 Uiso 0.5 1 calc R . . B -1
C61 C 0.311(3) 0.5523(5) 0.4366(8) 0.112(11) Uani 0.5 1 d D . . B -1
H61A H 0.391206 0.569468 0.447100 0.134 Uiso 0.5 1 calc R . . B -1
H61B H 0.258406 0.574415 0.417719 0.134 Uiso 0.5 1 calc R . . B -1
C50 C 0.0031(19) 0.6016(7) 0.1213(5) 0.042(4) Uani 0.5 1 d . U . B -1
H50A H 0.084989 0.611133 0.136520 0.063 Uiso 0.5 1 calc GR . . B -1
H50B H -0.035905 0.629312 0.106105 0.063 Uiso 0.5 1 calc GR . . B -1
H50C H 0.022475 0.576754 0.098760 0.063 Uiso 0.5 1 calc GR . . B -1
C47 C -0.570(2) 0.5069(8) 0.1014(9) 0.043(5) Uani 0.5 1 d D U . B -1
H47A H -0.632882 0.487940 0.083613 0.065 Uiso 0.5 1 calc GR . . B -1
H47B H -0.582722 0.540872 0.094754 0.065 Uiso 0.5 1 calc GR . . B -1
H47C H -0.584466 0.501123 0.133857 0.065 Uiso 0.5 1 calc GR . . B -1
C27 C -0.2076(13) 0.5215(6) 0.2755(6) 0.045(3) Uani 0.5 1 d . . . B -1
N3 N -0.0580(11) 0.5350(5) 0.1753(4) 0.049(3) Uani 0.5 1 d . . . B -1
C40 C -0.1057(15) 0.4067(6) 0.1608(7) 0.065(5) Uani 0.5 1 d . . . B -1
H40 H -0.189761 0.409478 0.143183 0.077 Uiso 0.5 1 calc R . . B -1
N2 N -0.0647(12) 0.4535(4) 0.1765(4) 0.048(3) Uani 0.5 1 d . . . B -1
C48 C -0.0975(16) 0.5813(6) 0.1578(6) 0.056(4) Uani 0.5 1 d . U . B -1
H48 H -0.187699 0.579044 0.144236 0.067 Uiso 0.5 1 calc R . . B -1
C26 C -0.2051(16) 0.4691(5) 0.2774(5) 0.039(3) Uani 0.5 1 d . . . B -1
C49 C -0.0987(19) 0.6160(6) 0.1974(7) 0.063(4) Uani 0.5 1 d . U . B -1
H49A H -0.010927 0.617097 0.211313 0.095 Uiso 0.5 1 calc GR . . B -1
H49B H -0.163470 0.605525 0.219987 0.095 Uiso 0.5 1 calc GR . . B -1
H49C H -0.122406 0.647935 0.186353 0.095 Uiso 0.5 1 calc GR . . B -1
C42 C -0.125(2) 0.3734(6) 0.2007(7) 0.069(5) Uani 0.5 1 d . . . B -1
H42A H -0.039992 0.367142 0.215251 0.104 Uiso 0.5 1 calc GR . . B -1
H42B H -0.163253 0.343207 0.190014 0.104 Uiso 0.5 1 calc GR . . B -1
H42C H -0.185147 0.388214 0.222710 0.104 Uiso 0.5 1 calc GR . . B -1
C44 C -0.1903(13) 0.4956(6) 0.1150(5) 0.057(3) Uani 0.5 1 d D U . B -1
H44A H -0.176246 0.465854 0.097369 0.068 Uiso 0.5 1 calc R . . B -1
H44B H -0.169505 0.523093 0.095107 0.068 Uiso 0.5 1 calc R . . B -1
C45 C -0.3379(13) 0.4986(6) 0.1313(6) 0.061(4) Uani 0.5 1 d D U . B -1
H45A H -0.356638 0.473156 0.153776 0.073 Uiso 0.5 1 calc R . . B -1
H45B H -0.355527 0.529942 0.145524 0.073 Uiso 0.5 1 calc R . . B -1
C43 C -0.0999(15) 0.4960(5) 0.1568(6) 0.061(4) Uani 0.5 1 d D U . B -1
C41 C 0.005(3) 0.3810(8) 0.1300(11) 0.083(9) Uani 0.5 1 d . . . B -1
H41A H 0.001523 0.393958 0.099065 0.125 Uiso 0.5 1 calc GR . . B -1
H41B H -0.011772 0.346565 0.129153 0.125 Uiso 0.5 1 calc GR . . B -1
H41C H 0.092284 0.386993 0.143088 0.125 Uiso 0.5 1 calc GR . . B -1
C66 C -0.3495(11) 0.2768(3) 0.2611(4) 0.084(3) Uiso 1 1 d D . . . .
H66A H -0.436255 0.288821 0.271478 0.100 Uiso 1 1 calc R . . . .
H66B H -0.333749 0.288821 0.229907 0.100 Uiso 1 1 calc R . . . .
O3 O -0.174(2) 0.250000 0.3101(7) 0.172(7) Uiso 1 2 d DS T P . .
C65 C -0.2425(18) 0.2945(4) 0.2924(7) 0.143(7) Uiso 1 1 d D . . . .
H65A H -0.280777 0.313132 0.317819 0.172 Uiso 1 1 calc R . . . .
H65B H -0.179412 0.315033 0.275738 0.172 Uiso 1 1 calc R . . . .
C46 C -0.425(2) 0.4919(16) 0.0883(9) 0.064(7) Uani 0.5 1 d D U . B -1
H46A H -0.423106 0.458132 0.078327 0.076 Uiso 0.5 1 calc R . . B -1
H46B H -0.391969 0.512134 0.063218 0.076 Uiso 0.5 1 calc R . . B -1

loop_
_atom_site_aniso_label
_atom_site_aniso_U_11
_atom_site_aniso_U_22
_atom_site_aniso_U_33
_atom_site_aniso_U_23
_atom_site_aniso_U_13
_atom_site_aniso_U_12
Sc2 0.0138(6) 0.0207(6) 0.0226(6) 0.000 -0.0006(5) 0.000
K1 0.0232(8) 0.0361(9) 0.0375(9) 0.000 0.0007(7) 0.000
C11 0.012(3) 0.040(4) 0.017(3) 0.000 0.000(2) 0.000
C18 0.014(3) 0.055(5) 0.025(4) 0.000 -0.002(3) 0.000
N1 0.032(2) 0.033(2) 0.027(2) -0.0075(19) -0.0031(19) -0.0021(19)
C3 0.024(2) 0.050(3) 0.038(3) 0.010(3) -0.002(2) -0.006(2)
C8 0.040(3) 0.031(3) 0.046(3) -0.014(3) -0.007(3) 0.009(2)
C2 0.026(2) 0.019(2) 0.032(3) 0.0077(19) 0.002(2) 0.0036(19)
C7 0.030(3) 0.035(3) 0.040(3) 0.009(2) 0.000(2) -0.006(2)
C17 0.024(2) 0.036(3) 0.024(2) 0.010(2) 0.002(2) 0.005(2)
C4 0.035(3) 0.051(4) 0.055(4) 0.027(3) 0.007(3) 0.005(3)
C1 0.016(2) 0.025(2) 0.027(2) 0.004(2) -0.0016(19) 0.0015(18)
C20 0.033(3) 0.046(4) 0.063(4) 0.023(3) -0.013(3) -0.004(3)
C5 0.033(3) 0.034(3) 0.083(5) 0.026(4) 0.011(3) -0.005(3)
C6 0.033(3) 0.038(3) 0.079(6) 0.008(4) -0.002(3) -0.006(3)
C14 0.060(6) 0.040(5) 0.032(4) 0.000 -0.009(4) 0.000
C10 0.062(4) 0.027(3) 0.060(4) -0.006(3) 0.004(3) -0.003(3)
C12 0.031(4) 0.036(4) 0.026(4) 0.000 -0.009(3) 0.000
C13 0.037(4) 0.032(4) 0.029(4) 0.000 0.002(3) 0.000
C9 0.067(5) 0.051(4) 0.061(5) -0.021(4) 0.002(4) 0.005(4)
C15 0.063(7) 0.105(10) 0.043(6) 0.000 -0.018(6) 0.000
C16 0.018(2) 0.026(2) 0.028(3) 0.003(2) 0.002(2) -0.0045(16)
C19 0.031(3) 0.030(3) 0.052(4) -0.007(3) 0.001(3) 0.008(2)
C21 0.019(4) 0.101(9) 0.038(5) 0.000 -0.002(4) 0.000
O1 0.084(8) 0.045(9) 0.043(5) -0.008(4) 0.017(5) 0.004(5)
C22 0.105(12) 0.061(12) 0.090(12) 0.012(11) -0.006(11) 0.018(10)
C23 0.087(9) 0.063(15) 0.047(7) 0.002(7) 0.006(7) 0.007(8)
C24 0.105(13) 0.068(12) 0.063(9) 0.001(9) 0.008(10) 0.020(10)
C25 0.126(13) 0.041(9) 0.079(10) -0.018(8) 0.012(10) 0.018(9)
K2 0.0402(15) 0.0408(14) 0.0587(18) -0.0042(14) -0.0005(12) 0.0016(12)
Sc1 0.0345(15) 0.0488(15) 0.0478(14) 0.0011(11) 0.0000(10) -0.0029(11)
C54 0.040(7) 0.074(10) 0.034(7) 0.001(6) -0.009(6) -0.009(6)
C53 0.028(6) 0.053(8) 0.052(8) 0.013(7) -0.008(6) -0.012(6)
C52 0.053(9) 0.062(9) 0.050(8) -0.010(7) -0.019(7) 0.016(7)
C51 0.042(8) 0.081(11) 0.055(10) 0.001(8) -0.012(7) -0.018(7)
C55 0.014(6) 0.082(11) 0.063(10) 0.001(8) -0.001(7) 0.007(7)
C60 0.068(11) 0.091(13) 0.076(12) -0.053(11) 0.003(9) 0.000(9)
C58 0.065(11) 0.114(17) 0.094(15) 0.079(14) 0.007(10) -0.002(11)
C57 0.036(7) 0.097(13) 0.054(8) -0.029(9) 0.002(6) 0.007(8)
C59 0.058(15) 0.24(4) 0.025(6) 0.001(14) 0.008(6) -0.04(2)
C56 0.033(7) 0.067(9) 0.059(8) 0.006(7) 0.000(6) -0.011(6)
C62 0.100(13) 0.065(9) 0.043(7) 0.012(7) 0.034(9) 0.036(9)
C34 0.037(7) 0.044(7) 0.060(8) -0.013(6) 0.011(6) 0.001(6)
C39 0.039(7) 0.059(9) 0.065(9) -0.026(8) -0.003(7) 0.018(7)
C38 0.025(9) 0.048(11) 0.075(18) -0.007(11) 0.003(10) 0.013(8)
C37 0.036(8) 0.042(9) 0.073(13) 0.000(9) 0.002(9) -0.005(7)
C36 0.049(8) 0.058(8) 0.051(9) 0.008(7) 0.003(6) 0.000(7)
C35 0.041(7) 0.053(8) 0.052(8) 0.011(6) 0.007(6) 0.011(6)
C63 0.127(16) 0.025(6) 0.053(8) 0.009(6) 0.021(10) -0.004(8)
O2 0.054(5) 0.042(5) 0.049(5) -0.001(4) 0.012(4) 0.003(4)
C28 0.025(5) 0.057(7) 0.073(8) -0.007(6) 0.008(6) 0.000(5)
C29 0.038(6) 0.035(6) 0.073(8) 0.020(6) 0.008(6) 0.000(5)
C30 0.045(11) 0.053(10) 0.062(11) 0.008(10) 0.017(9) -0.007(10)
C31 0.057(9) 0.061(10) 0.082(12) 0.005(9) 0.010(9) -0.003(9)
C32 0.051(7) 0.054(7) 0.077(9) -0.009(7) 0.008(7) -0.004(6)
C33 0.046(6) 0.051(7) 0.063(7) -0.015(6) -0.001(6) -0.015(6)
C64 0.055(8) 0.050(8) 0.068(9) 0.002(7) 0.016(8) -0.006(7)
C61 0.15(2) 0.060(10) 0.127(18) -0.032(12) 0.097(18) -0.063(13)
C50 0.049(6) 0.049(7) 0.028(5) 0.015(6) 0.005(5) -0.009(6)
C47 0.045(9) 0.017(6) 0.068(13) 0.005(8) -0.011(8) -0.003(6)
C27 0.024(6) 0.062(8) 0.051(8) -0.010(7) 0.001(6) 0.015(6)
N3 0.039(6) 0.062(7) 0.048(6) 0.015(6) -0.002(5) -0.010(5)
C40 0.035(7) 0.065(10) 0.094(13) -0.021(9) 0.023(8) -0.024(6)
N2 0.045(6) 0.045(6) 0.054(7) 0.001(5) 0.010(5) 0.001(5)
C48 0.052(8) 0.056(8) 0.060(9) 0.027(7) 0.001(7) -0.006(6)
C26 0.031(7) 0.052(8) 0.032(7) 0.003(6) 0.006(6) -0.014(6)
C49 0.065(10) 0.049(8) 0.076(11) 0.016(8) -0.010(8) 0.006(7)
C42 0.058(10) 0.051(9) 0.099(14) -0.009(9) -0.001(10) 0.011(7)
C44 0.057(8) 0.065(8) 0.049(7) -0.005(6) 0.010(6) -0.006(7)
C45 0.065(8) 0.055(7) 0.064(8) 0.007(7) -0.017(7) -0.001(7)
C43 0.093(11) 0.033(7) 0.058(8) -0.005(6) 0.015(8) 0.001(7)
C41 0.087(14) 0.047(12) 0.12(2) 0.016(12) -0.004(15) 0.015(12)
C46 0.041(10) 0.072(13) 0.077(15) -0.003(11) -0.007(10) -0.004(9)

loop_
_atom_type_symbol
_atom_type_description
_atom_type_scat_dispersion_real
_atom_type_scat_dispersion_imag
_atom_type_scat_source
C C 0.0033 0.0016 'International Tables Vol C Tables 4.2.6.8 and 6.1.1.4'
H H 0.0000 0.0000 'International Tables Vol C Tables 4.2.6.8 and 6.1.1.4'
K K 0.2009 0.2494 'International Tables Vol C Tables 4.2.6.8 and 6.1.1.4'
N N 0.0061 0.0033 'International Tables Vol C Tables 4.2.6.8 and 6.1.1.4'
O O 0.0106 0.0060 'International Tables Vol C Tables 4.2.6.8 and 6.1.1.4'
Sc Sc 0.2519 0.3716 'International Tables Vol C Tables 4.2.6.8 and 6.1.1.4'

loop_
_geom_angle_atom_site_label_1
_geom_angle_atom_site_label_2
_geom_angle_atom_site_label_3
_geom_angle
_geom_angle_site_symmetry_1
_geom_angle_site_symmetry_3
C18 Sc2 C11 159.4(2) . .
N1 Sc2 C11 30.56(14) 8_554 .
N1 Sc2 C11 30.56(14) . .
N1 Sc2 C18 140.63(17) . .
N1 Sc2 C18 140.63(17) 8_554 .
N1 Sc2 N1 60.0(3) 8_554 .
N1 Sc2 C17 140.32(18) 8_554 .
N1 Sc2 C17 108.41(19) 8_554 8_554
N1 Sc2 C17 140.32(18) . 8_554
N1 Sc2 C17 108.41(18) . .
N1 Sc2 C16 107.77(17) 8_554 .
N1 Sc2 C16 91.36(17) 8_554 8_554
N1 Sc2 C16 91.35(17) . .
N1 Sc2 C16 107.77(17) . 8_554
C17 Sc2 C11 133.76(17) . .
C17 Sc2 C11 133.76(17) 8_554 .
C17 Sc2 C18 32.34(15) 8_554 .
C17 Sc2 C18 32.34(15) . .
C17 Sc2 C17 54.0(3) 8_554 .
C1 Sc2 C11 107.29(19) . .
C1 Sc2 C11 107.29(19) 8_554 .
C1 Sc2 C18 92.3(2) . .
C1 Sc2 C18 92.3(2) 8_554 .
C1 Sc2 N1 100.79(19) . .
C1 Sc2 N1 119.65(19) . 8_554
C1 Sc2 N1 119.65(19) 8_554 .
C1 Sc2 N1 100.79(19) 8_554 8_554
C1 Sc2 C17 116.22(19) . 8_554
C1 Sc2 C17 116.22(19) 8_554 .
C1 Sc2 C17 99.34(18) . .
C1 Sc2 C17 99.34(18) 8_554 8_554
C1 Sc2 C1 35.8(3) 8_554 .
C1 Sc2 C16 130.79(17) . .
C1 Sc2 C16 145.77(18) . 8_554
C1 Sc2 C16 145.77(18) 8_554 .
C1 Sc2 C16 130.80(17) 8_554 8_554
C16 Sc2 C11 106.91(18) 8_554 .
C16 Sc2 C11 106.91(18) . .
C16 Sc2 C18 53.59(19) 8_554 .
C16 Sc2 C18 53.59(19) . .
C16 Sc2 C17 32.59(16) . .
C16 Sc2 C17 54.07(16) 8_554 .
C16 Sc2 C17 32.58(16) 8_554 8_554
C16 Sc2 C17 54.08(16) . 8_554
C16 Sc2 C16 32.7(2) 8_554 .
C18 K1 C2 146.81(12) . 8_454
C18 K1 C2 146.81(12) . 1_455
C18 K1 C7 122.44(14) . 1_455
C18 K1 C7 122.44(14) . 8_454
C18 K1 C17 26.39(12) . .
C18 K1 C17 26.39(12) . 8_554
C18 K1 C6 103.83(14) . 1_455
C18 K1 C6 103.83(14) . 8_454
C18 K1 C16 43.24(16) . .
C18 K1 C16 43.24(16) . 8_554
C2 K1 C2 54.91(16) 8_454 1_455
C7 K1 C2 72.77(13) 8_454 1_455
C7 K1 C2 72.77(13) 1_455 8_454
C7 K1 C2 24.66(14) 8_454 8_454
C7 K1 C2 24.66(14) 1_455 1_455
C7 K1 C7 83.3(2) 8_454 1_455
C7 K1 C6 25.40(17) 1_455 1_455
C7 K1 C6 108.40(18) 8_454 1_455
C7 K1 C6 108.40(18) 1_455 8_454
C7 K1 C6 25.40(17) 8_454 8_454
C17 K1 C2 147.80(15) . 8_454
C17 K1 C2 120.43(14) . 1_455
C17 K1 C2 147.80(15) 8_554 1_455
C17 K1 C2 120.42(14) 8_554 8_454
C17 K1 C7 96.10(15) . 1_455
C17 K1 C7 126.58(16) . 8_454
C17 K1 C7 96.10(15) 8_554 8_454
C17 K1 C7 126.58(16) 8_554 1_455
C17 K1 C17 43.25(18) . 8_554
C17 K1 C6 118.24(18) 8_554 1_455
C17 K1 C6 78.29(16) . 1_455
C17 K1 C6 118.24(18) . 8_454
C17 K1 C6 78.29(16) 8_554 8_454
C17 K1 C16 26.24(13) 8_554 8_554
C17 K1 C16 43.17(13) 8_554 .
C17 K1 C16 43.16(13) . 8_554
C17 K1 C16 26.24(13) . .
C6 K1 C2 97.41(16) 8_454 1_455
C6 K1 C2 44.20(15) 8_454 8_454
C6 K1 C2 97.41(16) 1_455 8_454
C6 K1 C2 44.20(15) 1_455 1_455
C6 K1 C6 133.1(3) 1_455 8_454
C16 K1 C2 108.31(13) . 1_455
C16 K1 C2 108.31(13) 8_554 8_454
C16 K1 C2 121.58(14) 8_554 1_455
C16 K1 C2 121.58(14) . 8_454
C16 K1 C7 84.45(15) 8_554 8_454
C16 K1 C7 101.85(15) . 8_454
C16 K1 C7 84.45(15) . 1_455
C16 K1 C7 101.85(15) 8_554 1_455
C16 K1 C6 76.11(17) 8_554 8_454
C16 K1 C6 76.11(17) . 1_455
C16 K1 C6 100.20(18) . 8_454
C16 K1 C6 100.20(18) 8_554 1_455
C16 K1 C16 26.28(17) 8_554 .
O1 K1 C18 83.9(3) . .
O1 K1 C2 116.2(3) . 1_455
O1 K1 C2 108.6(3) . 8_454
O1 K1 C7 118.8(3) . 8_454
O1 K1 C7 131.2(3) . 1_455
O1 K1 C17 95.8(3) . 8_554
O1 K1 C17 101.5(3) . .
O1 K1 C6 102.5(3) . 8_454
O1 K1 C6 117.5(3) . 1_455
O1 K1 C16 126.1(3) . .
O1 K1 C16 121.9(3) . 8_554
N1 C11 Sc2 58.6(3) . .
N1 C11 Sc2 58.6(3) 8_554 .
N1 C11 N1 114.1(6) . 8_554
N1 C11 C12 122.6(3) 8_554 .
N1 C11 C12 122.6(3) . .
C12 C11 Sc2 154.8(5) . .
Sc2 C18 K1 128.6(3) . .
C17 C18 Sc2 72.8(4) 8_554 .
C17 C18 Sc2 72.8(4) . .
C17 C18 K1 77.9(3) 8_554 .
C17 C18 K1 77.9(3) . .
C17 C18 C17 108.3(6) . 8_554
C17 C18 C21 125.8(3) 8_554 .
C17 C18 C21 125.8(3) . .
C21 C18 Sc2 119.7(5) . .
C21 C18 K1 111.7(5) . .
C11 N1 Sc2 90.8(4) . .
C11 N1 C8 121.8(5) . .
C8 N1 Sc2 140.9(4) . .
K1 C3 H3 117.9 1_655 .
C2 C3 K1 75.1(3) . 1_655
C2 C3 H3 119.3 . .
C4 C3 K1 78.4(3) . 1_655
C4 C3 H3 119.3 . .
C4 C3 C2 121.4(6) . .
N1 C8 H8 108.3 . .
N1 C8 C10 108.6(5) . .
N1 C8 C9 112.4(6) . .
C10 C8 H8 108.3 . .
C9 C8 H8 108.3 . .
C9 C8 C10 110.9(6) . .
C3 C2 K1 80.5(3) . 1_655
C3 C2 C1 122.6(5) . .
C7 C2 K1 74.2(3) . 1_655
C7 C2 C3 115.6(5) . .
C7 C2 C1 121.8(5) . .
C1 C2 K1 114.9(3) . 1_655
K1 C7 H7 111.9 1_655 .
C2 C7 K1 81.1(3) . 1_655
C2 C7 H7 119.0 . .
C2 C7 C6 122.0(6) . .
C6 C7 K1 78.1(4) . 1_655
C6 C7 H7 119.0 . .
Sc2 C17 K1 128.53(19) . .
C18 C17 Sc2 74.9(3) . .
C18 C17 K1 75.7(3) . .
C18 C17 C20 125.0(6) . .
C20 C17 Sc2 120.2(4) . .
C20 C17 K1 111.2(4) . .
C16 C17 Sc2 73.2(3) . .
C16 C17 K1 76.9(3) . .
C16 C17 C18 107.7(5) . .
C16 C17 C20 127.2(5) . .
K1 C4 H4 118.3 1_655 .
C3 C4 K1 78.0(3) . 1_655
C3 C4 H4 118.8 . .
C5 C4 K1 75.5(4) . 1_655
C5 C4 C3 122.4(6) . .
C5 C4 H4 118.8 . .
C2 C1 Sc2 161.7(4) . .
C1 C1 Sc2 72.07(13) 8_554 .
C1 C1 C2 126.1(3) 8_554 .
C17 C20 H20A 109.5 . .
C17 C20 H20B 109.5 . .
C17 C20 H20C 109.5 . .
H20A C20 H20B 109.5 . .
H20A C20 H20C 109.5 . .
H20B C20 H20C 109.5 . .
K1 C5 H5 114.1 1_655 .
C4 C5 K1 80.8(4) . 1_655
C4 C5 H5 120.9 . .
C6 C5 K1 75.0(4) . 1_655
C6 C5 C4 118.1(6) . .
C6 C5 H5 120.9 . .
K1 C6 H6 113.1 1_655 .
C7 C6 K1 76.5(4) . 1_655
C7 C6 H6 119.8 . .
C5 C6 K1 81.0(5) . 1_655
C5 C6 C7 120.4(7) . .
C5 C6 H6 119.8 . .
H14A C14 H14B 108.2 . .
C13 C14 H14A 109.7 . .
C13 C14 H14B 109.7 . .
C15 C14 H14A 109.7 . .
C15 C14 H14B 109.7 . .
C15 C14 C13 110.0(8) . .
C8 C10 H10A 109.5 . .
C8 C10 H10B 109.5 . .
C8 C10 H10C 109.5 . .
H10A C10 H10B 109.5 . .
H10A C10 H10C 109.5 . .
H10B C10 H10C 109.5 . .
C11 C12 H12A 109.4 . .
C11 C12 H12B 109.4 . .
C11 C12 C13 111.4(6) . .
H12A C12 H12B 108.0 . .
C13 C12 H12A 109.4 . .
C13 C12 H12B 109.4 . .
C14 C13 H13A 109.1 . .
C14 C13 H13B 109.1 . .
C12 C13 C14 112.3(7) . .
C12 C13 H13A 109.1 . .
C12 C13 H13B 109.1 . .
H13A C13 H13B 107.9 . .
C8 C9 H9A 109.5 . .
C8 C9 H9B 109.5 . .
C8 C9 H9C 109.5 . .
H9A C9 H9B 109.5 . .
H9A C9 H9C 109.5 . .
H9B C9 H9C 109.5 . .
C14 C15 H15A 109.5 . .
C14 C15 H15B 109.5 . .
C14 C15 H15C 109.5 . .
H15A C15 H15B 109.5 . .
H15A C15 H15C 109.5 . .
H15B C15 H15C 109.5 . .
Sc2 C16 K1 129.12(19) . .
C17 C16 Sc2 74.3(3) . .
C17 C16 K1 76.9(3) . .
C17 C16 C16 108.1(3) . 8_554
C17 C16 C19 127.6(5) . .
C16 C16 Sc2 73.64(10) 8_554 .
C16 C16 K1 76.86(9) 8_554 .
C16 C16 C19 124.2(3) 8_554 .
C19 C16 Sc2 118.5(4) . .
C19 C16 K1 112.4(3) . .
C16 C19 H19A 109.5 . .
C16 C19 H19B 109.5 . .
C16 C19 H19C 109.5 . .
H19A C19 H19B 109.5 . .
H19A C19 H19C 109.5 . .
H19B C19 H19C 109.5 . .
C18 C21 H21A 109.5 . .
C18 C21 H21A 109.471(5) . 8_554
C18 C21 H21B 109.5 . .
C18 C21 H21B 109.5(4) . 8_554
C18 C21 H21C 109.5 . .
C18 C21 H21C 109.5(4) . 8_554
H21A C21 H21A 141.0 . 8_554
H21A C21 H21B 109.5 8_554 8_554
H21A C21 H21B 109.5 . .
H21A C21 H21B 55.2 . 8_554
H21A C21 H21C 109.5 8_554 8_554
H21A C21 H21C 57.3 . 8_554
H21A C21 H21C 109.5 . .
H21B C21 H21A 55.2 . 8_554
H21B C21 H21B 57.3 . 8_554
H21B C21 H21C 141.0 . 8_554
H21B C21 H21C 109.5 . .
H21B C21 H21C 109.5 8_554 8_554
H21C C21 H21A 57.3 . 8_554
H21C C21 H21B 141.0 . 8_554
H21C C21 H21C 55.2 . 8_554
C22 O1 K1 114.9(12) . .
C22 O1 C25 115.3(16) . .
C25 O1 K1 129.6(11) . .
K1 C22 H22A 72.3 . .
K1 C22 H22B 106.1 . .
O1 C22 K1 44.4(9) . .
O1 C22 H22A 111.2 . .
O1 C22 H22B 111.2 . .
O1 C22 C23 102.7(17) . .
H22A C22 H22B 109.1 . .
C23 C22 K1 138.0(13) . .
C23 C22 H22A 111.2 . .
C23 C22 H22B 111.2 . .
C22 C23 H23A 110.8 . .
C22 C23 H23B 110.8 . .
H23A C23 H23B 108.9 . .
C24 C23 C22 104.9(19) . .
C24 C23 H23A 110.8 . .
C24 C23 H23B 110.8 . .
C23 C24 H24A 110.3 . .
C23 C24 H24B 110.3 . .
C23 C24 C25 107.0(18) . .
H24A C24 H24B 108.6 . .
C25 C24 H24A 110.3 . .
C25 C24 H24B 110.3 . .
O1 C25 C24 104.5(18) . .
O1 C25 H25A 110.9 . .
O1 C25 H25B 110.9 . .
C24 C25 H25A 110.9 . .
C24 C25 H25B 110.9 . .
H25A C25 H25B 108.9 . .
C54 K2 C53 25.98(8) . .
C54 K2 C52 42.66(10) . .
C54 K2 C51 43.07(10) . .
C53 K2 C52 25.75(8) . .
C51 K2 C53 42.65(10) . .
C51 K2 C52 25.96(8) . .
C55 K2 C54 26.37(8) . .
C55 K2 C53 42.89(9) . .
C55 K2 C52 42.88(10) . .
C55 K2 C51 26.36(9) . .
O2 K2 C54 83.6(3) . .
O2 K2 C53 100.3(3) . .
O2 K2 C52 124.8(3) . .
O2 K2 C51 122.4(3) . .
O2 K2 C55 96.2(3) . .
C54 Sc1 C53 32.79(11) . .
C54 Sc1 C52 54.22(14) . .
C54 Sc1 C51 54.28(15) . .
C54 Sc1 C55 32.84(12) . .
C54 Sc1 C43 159.6(4) . .
C53 Sc1 C52 32.64(12) . .
C53 Sc1 C51 54.14(14) . .
C53 Sc1 C43 134.0(4) . .
C52 Sc1 C43 106.8(4) . .
C51 Sc1 C52 32.60(11) . .
C51 Sc1 C43 106.0(4) . .
C55 Sc1 C53 54.31(14) . .
C55 Sc1 C52 54.18(14) . .
C55 Sc1 C51 32.72(13) . .
C55 Sc1 C43 132.6(4) . .
C27 Sc1 C54 93.1(5) . .
C27 Sc1 C53 119.2(6) . .
C27 Sc1 C52 147.3(5) . .
C27 Sc1 C51 129.1(5) . .
C27 Sc1 C55 98.3(5) . .
C27 Sc1 N3 99.1(6) . .
C27 Sc1 N2 120.1(5) . .
C27 Sc1 C43 105.3(6) . .
N3 Sc1 C54 138.9(4) . .
N3 Sc1 C53 137.8(4) . .
N3 Sc1 C52 105.2(4) . .
N3 Sc1 C51 88.7(4) . .
N3 Sc1 C55 106.2(4) . .
N3 Sc1 C43 30.4(5) . .
N2 Sc1 C54 140.4(4) . .
N2 Sc1 C53 107.6(4) . .
N2 Sc1 C52 91.1(4) . .
N2 Sc1 C51 107.8(4) . .
N2 Sc1 C55 140.5(4) . .
N2 Sc1 N3 61.4(5) . .
N2 Sc1 C43 32.5(5) . .
C26 Sc1 C54 91.6(6) . .
C26 Sc1 C53 99.1(5) . .
C26 Sc1 C52 130.5(5) . .
C26 Sc1 C51 145.9(5) . .
C26 Sc1 C55 116.5(5) . .
C26 Sc1 C27 40.5(6) . .
C26 Sc1 N3 122.5(6) . .
C26 Sc1 N2 100.0(5) . .
C26 Sc1 C43 108.0(6) . .
Sc1 C54 K2 129.9(3) . .
C53 C54 K2 79.2(5) . .
C53 C54 Sc1 74.1(4) . .
C53 C54 C59 125(2) . .
C55 C54 K2 75.5(4) . .
C55 C54 Sc1 73.7(4) . .
C55 C54 C53 108.0 . .
C55 C54 C59 127(2) . .
C59 C54 K2 108.7(8) . .
C59 C54 Sc1 121.4(8) . .
Sc1 C53 K2 127.0(3) . .
C54 C53 K2 74.8(4) . .
C54 C53 Sc1 73.1(4) . .
C54 C53 C58 122.3(13) . .
C52 C53 K2 77.2(4) . .
C52 C53 Sc1 74.1(4) . .
C52 C53 C54 108.0 . .
C52 C53 C58 129.7(13) . .
C58 C53 K2 115.9(10) . .
C58 C53 Sc1 116.8(10) . .
Sc1 C52 K2 126.5(3) . .
C53 C52 K2 77.0(4) . .
C53 C52 Sc1 73.3(4) . .
C53 C52 C57 125.1(12) . .
C51 C52 K2 74.8(5) . .
C51 C52 Sc1 73.5(4) . .
C51 C52 C53 108.0 . .
C51 C52 C57 126.8(12) . .
C57 C52 K2 116.4(8) . .
C57 C52 Sc1 117.1(9) . .
Sc1 C51 K2 129.0(3) . .
C52 C51 K2 79.2(5) . .
C52 C51 Sc1 73.9(4) . .
C52 C51 C56 126.2(11) . .
C55 C51 K2 75.4(4) . .
C55 C51 Sc1 73.1(4) . .
C55 C51 C52 108.0 . .
C55 C51 C56 125.8(11) . .
C56 C51 K2 110.4(8) . .
C56 C51 Sc1 120.5(8) . .
Sc1 C55 K2 131.3(3) . .
C54 C55 K2 78.1(4) . .
C54 C55 Sc1 73.4(4) . .
C54 C55 C60 124.3(12) . .
C51 C55 K2 78.3(4) . .
C51 C55 Sc1 74.2(4) . .
C51 C55 C54 108.0 . .
C51 C55 C60 127.7(12) . .
C60 C55 K2 109.0(10) . .
C60 C55 Sc1 119.7(10) . .
C55 C60 H60A 109.5 . .
C55 C60 H60B 109.5 . .
C55 C60 H60C 109.5 . .
H60A C60 H60B 109.5 . .
H60A C60 H60C 109.5 . .
H60B C60 H60C 109.5 . .
C53 C58 H58A 109.5 . .
C53 C58 H58B 109.5 . .
C53 C58 H58C 109.5 . .
H58A C58 H58B 109.5 . .
H58A C58 H58C 109.5 . .
H58B C58 H58C 109.5 . .
C52 C57 H57A 109.5 . .
C52 C57 H57B 109.5 . .
C52 C57 H57C 109.5 . .
H57A C57 H57B 109.5 . .
H57A C57 H57C 109.5 . .
H57B C57 H57C 109.5 . .
C54 C59 H59A 109.5 . .
C54 C59 H59B 109.5 . .
C54 C59 H59C 109.5 . .
H59A C59 H59B 109.5 . .
H59A C59 H59C 109.5 . .
H59B C59 H59C 109.5 . .
C51 C56 H56A 109.5 . .
C51 C56 H56B 109.5 . .
C51 C56 H56C 109.5 . .
H56A C56 H56B 109.5 . .
H56A C56 H56C 109.5 . .
H56B C56 H56C 109.5 . .
H62A C62 H62B 108.7 . .
C63 C62 H62A 110.5 . .
C63 C62 H62B 110.5 . .
C61 C62 H62A 110.5 . .
C61 C62 H62B 110.5 . .
C61 C62 C63 106.2(10) . .
C39 C34 C35 120.0 . .
C39 C34 C26 120.3(8) . .
C35 C34 C26 119.5(8) . .
C34 C39 H39 120.0 . .
C38 C39 C34 120.0 . .
C38 C39 H39 120.0 . .
C39 C38 H38 120.0 . .
C39 C38 C37 120.0 . .
C37 C38 H38 120.0 . .
C38 C37 H37 120.0 . .
C38 C37 C36 120.0 . .
C36 C37 H37 120.0 . .
C37 C36 H36 120.0 . .
C37 C36 C35 120.0 . .
C35 C36 H36 120.0 . .
C34 C35 H35 120.0 . .
C36 C35 C34 120.0 . .
C36 C35 H35 120.0 . .
C62 C63 H63A 110.9 . .
C62 C63 H63B 110.9 . .
H63A C63 H63B 108.9 . .
C64 C63 C62 104.2(10) . .
C64 C63 H63A 110.9 . .
C64 C63 H63B 110.9 . .
C64 O2 K2 121.9(7) . .
C64 O2 C61 106.8(10) . .
C61 O2 K2 130.8(9) . .
C29 C28 C33 120.0 . .
C29 C28 C27 118.1(8) . .
C33 C28 C27 121.9(8) . .
C28 C29 H29 120.0 . .
C28 C29 C30 120.0 . .
C30 C29 H29 120.0 . .
C29 C30 H30 120.0 . .
C31 C30 C29 120.0 . .
C31 C30 H30 120.0 . .
C30 C31 H31 120.0 . .
C32 C31 C30 120.0 . .
C32 C31 H31 120.0 . .
C31 C32 H32 120.0 . .
C31 C32 C33 120.0 . .
C33 C32 H32 120.0 . .
C28 C33 H33 120.0 . .
C32 C33 C28 120.0 . .
C32 C33 H33 120.0 . .
C63 C64 O2 109.8(10) . .
C63 C64 H64A 109.7 . .
C63 C64 H64B 109.7 . .
O2 C64 H64A 109.7 . .
O2 C64 H64B 109.7 . .
H64A C64 H64B 108.2 . .
C62 C61 O2 108.4(10) . .
C62 C61 H61A 110.0 . .
C62 C61 H61B 110.0 . .
O2 C61 H61A 110.0 . .
O2 C61 H61B 110.0 . .
H61A C61 H61B 108.4 . .
H50A C50 H50B 109.5 . .
H50A C50 H50C 109.5 . .
H50B C50 H50C 109.5 . .
C48 C50 H50A 109.5 . .
C48 C50 H50B 109.5 . .
C48 C50 H50C 109.5 . .
H47A C47 H47B 109.5 . .
H47A C47 H47C 109.5 . .
H47B C47 H47C 109.5 . .
C46 C47 H47A 109.5 . .
C46 C47 H47B 109.5 . .
C46 C47 H47C 109.5 . .
C28 C27 Sc1 164.7(12) . .
C26 C27 Sc1 69.0(8) . .
C26 C27 C28 126.3(14) . .
C48 N3 Sc1 141.5(11) . .
C43 N3 Sc1 87.6(10) . .
C43 N3 C48 120.9(13) . .
N2 C40 H40 109.8 . .
N2 C40 C42 110.2(16) . .
N2 C40 C41 112.5(15) . .
C42 C40 H40 109.8 . .
C42 C40 C41 104.7(16) . .
C41 C40 H40 109.8 . .
C40 N2 Sc1 140.0(11) . .
C43 N2 Sc1 87.0(9) . .
C43 N2 C40 125.0(15) . .
C50 C48 H48 109.8 . .
N3 C48 C50 112.5(14) . .
N3 C48 H48 109.8 . .
N3 C48 C49 107.7(13) . .
C49 C48 C50 107.1(14) . .
C49 C48 H48 109.8 . .
C34 C26 Sc1 167.1(10) . .
C27 C26 Sc1 70.5(8) . .
C27 C26 C34 121.5(14) . .
C48 C49 H49A 109.5 . .
C48 C49 H49B 109.5 . .
C48 C49 H49C 109.5 . .
H49A C49 H49B 109.5 . .
H49A C49 H49C 109.5 . .
H49B C49 H49C 109.5 . .
C40 C42 H42A 109.5 . .
C40 C42 H42B 109.5 . .
C40 C42 H42C 109.5 . .
H42A C42 H42B 109.5 . .
H42A C42 H42C 109.5 . .
H42B C42 H42C 109.5 . .
H44A C44 H44B 108.3 . .
C45 C44 H44A 109.9 . .
C45 C44 H44B 109.9 . .
C43 C44 H44A 109.9 . .
C43 C44 H44B 109.9 . .
C43 C44 C45 108.9(11) . .
C44 C45 H45A 110.4 . .
C44 C45 H45B 110.4 . .
H45A C45 H45B 108.6 . .
C46 C45 C44 106.7(14) . .
C46 C45 H45A 110.4 . .
C46 C45 H45B 110.4 . .
N3 C43 Sc1 62.0(8) . .
N3 C43 N2 117.9(14) . .
N3 C43 C44 122.8(14) . .
N2 C43 Sc1 60.5(8) . .
N2 C43 C44 119.2(14) . .
C44 C43 Sc1 157.1(10) . .
C40 C41 H41A 109.5 . .
C40 C41 H41B 109.5 . .
C40 C41 H41C 109.5 . .
H41A C41 H41B 109.5 . .
H41A C41 H41C 109.5 . .
H41B C41 H41C 109.5 . .
C66 C66 H66A 109.8 8_554 .
C66 C66 H66B 109.8 8_554 .
C66 C66 C65 109.2(5) 8_554 .
H66A C66 H66B 108.3 . .
C65 C66 H66A 109.8 . .
C65 C66 H66B 109.8 . .
C65 O3 C65 110.5(13) 8_554 .
C66 C65 O3 105.5(9) . .
C66 C65 H65A 110.6 . .
C66 C65 H65B 110.6 . .
O3 C65 H65A 110.6 . .
O3 C65 H65B 110.6 . .
H65A C65 H65B 108.8 . .
C47 C46 H46A 110.2 . .
C47 C46 H46B 110.2 . .
C45 C46 C47 108(2) . .
C45 C46 H46A 110.2 . .
C45 C46 H46B 110.2 . .
H46A C46 H46B 108.5 . .

loop_
_geom_bond_atom_site_label_1
_geom_bond_atom_site_label_2
_geom_bond_distance
_geom_bond_site_symmetry_2
Sc2 C11 2.596(7) .
Sc2 C18 2.566(7) .
Sc2 N1 2.217(5) .
Sc2 N1 2.217(5) 8_554
Sc2 C17 2.538(5) .
Sc2 C17 2.538(5) 8_554
Sc2 C1 2.173(5) .
Sc2 C1 2.173(5) 8_554
Sc2 C16 2.524(5) .
Sc2 C16 2.524(5) 8_554
K1 C18 3.100(7) .
K1 C2 3.304(5) 1_455
K1 C2 3.304(5) 8_454
K1 C7 3.219(6) 8_454
K1 C7 3.219(6) 1_455
K1 C17 3.128(6) 8_554
K1 C17 3.128(6) .
K1 C6 3.239(7) 1_455
K1 C6 3.239(7) 8_454
K1 C16 3.128(5) 8_554
K1 C16 3.128(5) .
K1 O1 2.705(11) .
C11 N1 1.320(6) .
C11 N1 1.320(6) 8_554
C11 C12 1.529(9) .
C18 C17 1.422(7) .
C18 C17 1.422(7) 8_554
C18 C21 1.486(12) .
N1 C8 1.454(7) .
C3 H3 0.9500 .
C3 C2 1.412(8) .
C3 C4 1.379(8) .
C8 H8 1.0000 .
C8 C10 1.538(11) .
C8 C9 1.505(11) .
C2 C7 1.395(8) .
C2 C1 1.451(7) .
C7 H7 0.9500 .
C7 C6 1.420(9) .
C17 C20 1.499(8) .
C17 C16 1.420(7) .
C4 H4 0.9500 .
C4 C5 1.373(11) .
C1 C1 1.337(10) 8_554
C20 H20A 0.9800 .
C20 H20B 0.9800 .
C20 H20C 0.9800 .
C5 H5 0.9500 .
C5 C6 1.367(12) .
C6 H6 0.9500 .
C14 H14A 0.9900 .
C14 H14B 0.9900 .
C14 C13 1.564(12) .
C14 C15 1.505(17) .
C10 H10A 0.9800 .
C10 H10B 0.9800 .
C10 H10C 0.9800 .
C12 H12A 0.9900 .
C12 H12B 0.9900 .
C12 C13 1.538(11) .
C13 H13A 0.9900 .
C13 H13B 0.9900 .
C9 H9A 0.9800 .
C9 H9B 0.9800 .
C9 H9C 0.9800 .
C15 H15A 0.9800 .
C15 H15B 0.9800 .
C15 H15C 0.9800 .
C16 C16 1.422(9) 8_554
C16 C19 1.516(8) .
C19 H19A 0.9800 .
C19 H19B 0.9800 .
C19 H19C 0.9800 .
C21 H21A 0.9800 .
C21 H21A 0.9801 8_554
C21 H21B 0.9800 8_554
C21 H21B 0.9800 .
C21 H21C 0.9800 .
C21 H21C 0.9800 8_554
O1 C22 1.37(3) .
O1 C25 1.40(2) .
C22 H22A 0.9900 .
C22 H22B 0.9900 .
C22 C23 1.62(3) .
C23 H23A 0.9900 .
C23 H23B 0.9900 .
C23 C24 1.46(4) .
C24 H24A 0.9900 .
C24 H24B 0.9900 .
C24 C25 1.55(3) .
C25 H25A 0.9900 .
C25 H25B 0.9900 .
K2 C54 3.128(10) .
K2 C53 3.185(11) .
K2 C52 3.187(11) .
K2 C51 3.131(11) .
K2 C55 3.094(12) .
K2 O2 2.634(10) .
Sc1 C54 2.510(9) .
Sc1 C53 2.521(11) .
Sc1 C52 2.532(10) .
Sc1 C51 2.527(10) .
Sc1 C55 2.513(11) .
Sc1 C27 2.131(13) .
Sc1 N3 2.253(12) .
Sc1 N2 2.222(13) .
Sc1 C26 2.110(14) .
Sc1 C43 2.550(17) .
C54 C53 1.4200 .
C54 C55 1.4200 .
C54 C59 1.555(16) .
C53 C52 1.4200 .
C53 C58 1.54(2) .
C52 C51 1.4200 .
C52 C57 1.438(17) .
C51 C55 1.4200 .
C51 C56 1.463(17) .
C55 C60 1.52(2) .
C60 H60A 0.9800 .
C60 H60B 0.9800 .
C60 H60C 0.9800 .
C58 H58A 0.9800 .
C58 H58B 0.9800 .
C58 H58C 0.9800 .
C57 H57A 0.9800 .
C57 H57B 0.9800 .
C57 H57C 0.9800 .
C59 H59A 0.9800 .
C59 H59B 0.9800 .
C59 H59C 0.9800 .
C56 H56A 0.9800 .
C56 H56B 0.9800 .
C56 H56C 0.9800 .
C62 H62A 0.9900 .
C62 H62B 0.9900 .
C62 C63 1.631(17) .
C62 C61 1.469(17) .
C34 C39 1.3900 .
C34 C35 1.3900 .
C34 C26 1.525(15) .
C39 H39 0.9500 .
C39 C38 1.3900 .
C38 H38 0.9500 .
C38 C37 1.3900 .
C37 H37 0.9500 .
C37 C36 1.3900 .
C36 H36 0.9500 .
C36 C35 1.3900 .
C35 H35 0.9500 .
C63 H63A 0.9900 .
C63 H63B 0.9900 .
C63 C64 1.459(18) .
O2 C64 1.488(15) .
O2 C61 1.507(16) .
C28 C29 1.3900 .
C28 C33 1.3900 .
C28 C27 1.493(15) .
C29 H29 0.9500 .
C29 C30 1.3900 .
C30 H30 0.9500 .
C30 C31 1.3900 .
C31 H31 0.9500 .
C31 C32 1.3900 .
C32 H32 0.9500 .
C32 C33 1.3900 .
C33 H33 0.9500 .
C64 H64A 0.9900 .
C64 H64B 0.9900 .
C61 H61A 0.9900 .
C61 H61B 0.9900 .
C50 H50A 0.9800 .
C50 H50B 0.9800 .
C50 H50C 0.9800 .
C50 C48 1.59(2) .
C47 H47A 0.9800 .
C47 H47B 0.9800 .
C47 H47C 0.9800 .
C47 C46 1.575(18) .
C27 C26 1.47(2) .
N3 C48 1.45(2) .
N3 C43 1.29(2) .
C40 H40 1.0000 .
C40 N2 1.45(2) .
C40 C42 1.51(3) .
C40 C41 1.61(3) .
N2 C43 1.37(2) .
C48 H48 1.0000 .
C48 C49 1.52(3) .
C49 H49A 0.9800 .
C49 H49B 0.9800 .
C49 H49C 0.9800 .
C42 H42A 0.9800 .
C42 H42B 0.9800 .
C42 H42C 0.9800 .
C44 H44A 0.9900 .
C44 H44B 0.9900 .
C44 C45 1.573(17) .
C44 C43 1.532(18) .
C45 H45A 0.9900 .
C45 H45B 0.9900 .
C45 C46 1.55(2) .
C41 H41A 0.9800 .
C41 H41B 0.9800 .
C41 H41C 0.9800 .
C66 C66 1.501(17) 8_554
C66 H66A 0.9900 .
C66 H66B 0.9900 .
C66 C65 1.507(14) .
O3 C65 1.517(13) 8_554
O3 C65 1.517(13) .
C65 H65A 0.9900 .
C65 H65B 0.9900 .
C46 H46A 0.9900 .
C46 H46B 0.9900 .

loop_
_twin_individual_id
_twin_individual_mass_fraction_refined
1 0.49(6)
2 0.51(6)
